data_9007693
loop_
_publ_author_name
'Pilati, T.'
'Demartin, F.'
'Gramaccioli, C. M.'

_publ_section_title
;
 Atomic displacement parameters for garnets: A lattice-dynamical evaluation
 Locality: Val Malenco, Italy
;
_journal_issue 2
_journal_name_full 'Acta Crystallographica, Section B'
_journal_page_first 239
_journal_page_last 250
_journal_paper_doi 10.1107/S0108768195010925
_journal_volume 52
_journal_year 1996
_chemical_formula_sum 'Ca3 Fe2 O12 Si3'
_chemical_name_mineral Andradite
_space_group_IT_number 230
_symmetry_space_group_name_Hall '-I 4bd 2c 3'
_symmetry_space_group_name_H-M 'I a -3 d'
_cell_angle_alpha 90
_cell_angle_beta 90
_cell_angle_gamma 90
_cell_length_a 12.0643
_cell_length_b 12.0643
_cell_length_c 12.0643
_cell_formula_units_Z 8
_cell_volume 1755.927
_exptl_crystal_density_diffrn 3.845
_cod_original_cell_volume 1755.926
_cod_original_sg_symbol_H-M 'I a 3 d'
_cod_original_formula_sum 'Ca3 Fe2 Si3 O12'
_cod_database_code 9007693

loop_
_symmetry_equiv_pos_as_xyz
x,y,z
1/2+x,1/2+y,1/2+z
z,1/2-x,1/2+y
1/2+z,-x,+y
-y,1/2+z,1/2-x
1/2-y,+z,-x
x,1/2-y,1/2+z
1/2+x,-y,+z
-z,1/2+x,1/2-y
1/2-z,+x,-y
y,1/2-z,1/2+x
1/2+y,-z,+x
-x,1/2+y,1/2-z
1/2-x,+y,-z
3/4+x,1/4-z,3/4-y
1/4+x,3/4-z,1/4-y
3/4-z,1/4+y,3/4+x
1/4-z,3/4+y,1/4+x
3/4+y,1/4-x,3/4-z
1/4+y,3/4-x,1/4-z
3/4-x,1/4+z,3/4+y
1/4-x,3/4+z,1/4+y
3/4+z,1/4-y,3/4-x
1/4+z,3/4-y,1/4-x
3/4-y,1/4+x,3/4+z
1/4-y,3/4+x,1/4+z
1/4+x,1/4+z,1/4+y
3/4+x,3/4+z,3/4+y
1/4-z,1/4-y,1/4-x
3/4-z,3/4-y,3/4-x
1/4+y,1/4+x,1/4+z
3/4+y,3/4+x,3/4+z
1/4-x,1/4-z,1/4-y
3/4-x,3/4-z,3/4-y
1/4+z,1/4+y,1/4+x
3/4+z,3/4+y,3/4+x
1/4-y,1/4-x,1/4-z
3/4-y,3/4-x,3/4-z
1/2+z,x,1/2-y
+z,1/2+x,-y
1/2-y,-z,1/2+x
-y,1/2-z,+x
1/2+x,y,1/2-z
+x,1/2+y,-z
1/2-z,-x,1/2+y
-z,1/2-x,+y
1/2+y,z,1/2-x
+y,1/2+z,-x
1/2-x,-y,1/2+z
-x,1/2-y,+z
1/2-z,1/2+x,y
-z,+x,1/2+y
1/2+y,1/2-z,-x
+y,-z,1/2-x
1/2-x,1/2+y,z
-x,+y,1/2+z
1/2+z,1/2-x,-y
+z,-x,1/2-y
1/2-y,1/2+z,x
-y,+z,1/2+x
1/2+x,1/2-y,-z
+x,-y,1/2-z
3/4-x,3/4+z,1/4-y
1/4-x,1/4+z,3/4-y
3/4+z,3/4-y,1/4+x
1/4+z,1/4-y,3/4+x
3/4-y,3/4+x,1/4-z
1/4-y,1/4+x,3/4-z
3/4+x,3/4-z,1/4+y
1/4+x,1/4-z,3/4+y
3/4-z,3/4+y,1/4-x
1/4-z,1/4+y,3/4-x
3/4+y,3/4-x,1/4+z
1/4+y,1/4-x,3/4+z
1/4-x,3/4-z,3/4+y
3/4-x,1/4-z,1/4+y
1/4+z,3/4+y,3/4-x
3/4+z,1/4+y,1/4-x
1/4-y,3/4-x,3/4+z
3/4-y,1/4-x,1/4+z
1/4+x,3/4+z,3/4-y
3/4+x,1/4+z,1/4-y
1/4-z,3/4-y,3/4+x
3/4-z,1/4-y,1/4+x
1/4+y,3/4+x,3/4-z
3/4+y,1/4+x,1/4-z
-z,-x,-y
1/2-z,1/2-x,1/2-y
y,z,x
1/2+y,1/2+z,1/2+x
-x,-y,-z
1/2-x,1/2-y,1/2-z
z,x,y
1/2+z,1/2+x,1/2+y
-y,-z,-x
1/2-y,1/2-z,1/2-x

loop_
_atom_site_aniso_label
_atom_site_aniso_U_11
_atom_site_aniso_U_22
_atom_site_aniso_U_33
_atom_site_aniso_U_12
_atom_site_aniso_U_13
_atom_site_aniso_U_23
CaX 0.00390 0.00650 0.00650 0.00000 0.00000 0.00130
FeY 0.00410 0.00410 0.00410 -0.00010 -0.00010 -0.00010
SiZ 0.00340 0.00370 0.00370 0.00000 0.00000 0.00000
O 0.00530 0.00610 0.00460 0.00040 -0.00070 0.00010

loop_
_atom_site_label
_atom_site_fract_x
_atom_site_fract_y
_atom_site_fract_z
_atom_site_U_iso_or_equiv
CaX 0.12500 0.00000 0.25000 0.00564
FeY 0.00000 0.00000 0.00000 0.00407
SiZ 0.37500 0.00000 0.25000 0.00358
O 0.03932 0.04863 0.65537 0.00533

_cod_duplicate_entry 2101484
